data_8102484
loop_
_publ_author_name
'Zheng-Jing Jiang'
'Yu Zhang'
'Guo-Dong Tang'
'Jian-Ying Zhao'
'Lu-De Lu'

_publ_section_title
;
 Crystal structure of tetra-m3-iodo-tetrakis[(nicotine)copper(I)],
 Cu4I4(C10H14N2)4
;
_journal_issue 3
_journal_name_full 'Zeitschrift f\"ur Kristallographie - New Crystal Structures'
_journal_page_first 466
_journal_volume 224
_journal_year 2009
_chemical_absolute_configuration trans
_chemical_formula_moiety 'C40 H56 Cu4 I4 N8'
_chemical_formula_sum 'C40 H56 Cu4 I4 N8'
_chemical_formula_weight 1410.69
_chemical_name_systematic
; 
tetrakis-<i>\m</i>~3~-iodido-
tetrakis[(nicotine)copper(I)]
;
_space_group_IT_number 18
_symmetry_cell_setting orthorhombic
_symmetry_space_group_name_Hall 'P 2 2ab'
_symmetry_space_group_name_H-M 'P 21 21 2'
_atom_sites_solution_hydrogens geom
_atom_sites_solution_primary direct
_atom_sites_solution_secondary difmap
_audit_creation_method SHELXL-97
_cell_angle_alpha 90.00
_cell_angle_beta 90.00
_cell_angle_gamma 90.00
_cell_formula_units_Z 2
_cell_length_a 13.3880(2)
_cell_length_b 14.7605(3)
_cell_length_c 12.3126(2)
_cell_measurement_reflns_used 4625
_cell_measurement_temperature 291(2)
_cell_measurement_theta_max 26.42
_cell_measurement_theta_min 2.13
_cell_volume 2433.14(7)
_computing_cell_refinement 'SAINT (Bruker, 2004)'
_computing_data_collection 'APEX2 (Bruker, 2004)'
_computing_data_reduction SAINT
_computing_molecular_graphics SHELXL97
_computing_publication_material 'SHELXL97 and PLATON (Spek, 2003)'
_computing_structure_refinement 'SHELXL-97 (Sheldrick, 1997)'
_computing_structure_solution 'SHELXS-97 (Sheldrick, 1990)'
_diffrn_ambient_temperature 291(2)
_diffrn_measured_fraction_theta_full 0.999
_diffrn_measured_fraction_theta_max 0.999
_diffrn_measurement_device_type 'Bruker Smart Aepex II CCD '
_diffrn_measurement_method 'phi and omega scans'
_diffrn_radiation_monochromator graphite
_diffrn_radiation_source 'fine-focus sealed tube'
_diffrn_radiation_type MoK\a
_diffrn_radiation_wavelength 0.71073
_diffrn_reflns_av_R_equivalents 0.0397
_diffrn_reflns_av_sigmaI/netI 0.0625
_diffrn_reflns_limit_h_max 16
_diffrn_reflns_limit_h_min -12
_diffrn_reflns_limit_k_max 18
_diffrn_reflns_limit_k_min -12
_diffrn_reflns_limit_l_max 10
_diffrn_reflns_limit_l_min -15
_diffrn_reflns_number 13592
_diffrn_reflns_theta_full 26.00
_diffrn_reflns_theta_max 26.00
_diffrn_reflns_theta_min 1.65
_exptl_absorpt_coefficient_mu 4.298
_exptl_absorpt_correction_T_max 0.548
_exptl_absorpt_correction_T_min 0.397
_exptl_absorpt_correction_type multi-scan
_exptl_absorpt_process_details 'SADABS; Bruker, 2000'
_exptl_crystal_colour LIGHT-YELLOW
_exptl_crystal_density_diffrn 1.926
_exptl_crystal_density_method 'not measured'
_exptl_crystal_description BLOCK
_exptl_crystal_F_000 1360
_exptl_crystal_size_max 0.20
_exptl_crystal_size_mid 0.16
_exptl_crystal_size_min 0.14
_refine_diff_density_max 1.363
_refine_diff_density_min -1.090
_refine_diff_density_rms 0.156
_refine_ls_abs_structure_details 'Flack (1983), 1909 Friedel pairs'
_refine_ls_abs_structure_Flack 0.05(4)
_refine_ls_extinction_method none
_refine_ls_goodness_of_fit_ref 1.042
_refine_ls_hydrogen_treatment constr
_refine_ls_matrix_type full
_refine_ls_number_parameters 255
_refine_ls_number_reflns 4625
_refine_ls_number_restraints 0
_refine_ls_restrained_S_all 1.042
_refine_ls_R_factor_all 0.0575
_refine_ls_R_factor_gt 0.0487
_refine_ls_shift/su_max 0.000
_refine_ls_shift/su_mean 0.000
_refine_ls_structure_factor_coef Fsqd
_refine_ls_weighting_details 'calc w=1/[\s^2^(Fo^2^)+(0.0600P)^2^+1.9900P] where P=(Fo^2^+2Fc^2^)/3'
_refine_ls_weighting_scheme calc
_refine_ls_wR_factor_gt 0.1028
_refine_ls_wR_factor_ref 0.1043
_reflns_number_gt 3903
_reflns_number_total 4625
_reflns_threshold_expression >2sigma(I)
_cod_data_source_file 1267-2673.cff
_cod_data_source_block 1
_cod_database_code 8102484

loop_
_symmetry_equiv_pos_as_xyz
'x, y, z'
'-x, -y, z'
'-x+1/2, y+1/2, -z'
'x+1/2, -y+1/2, -z'

loop_
_atom_site_label
_atom_site_type_symbol
_atom_site_fract_x
_atom_site_fract_y
_atom_site_fract_z
_atom_site_U_iso_or_equiv
_atom_site_adp_type
_atom_site_occupancy
_atom_site_symmetry_multiplicity
_atom_site_calc_flag
_atom_site_refinement_flags
_atom_site_disorder_assembly
_atom_site_disorder_group
C1 C 0.5181(7) 0.7048(6) 0.4913(9) 0.042(2) Uani 1 1 d . . .
H1 H 0.5837 0.6845 0.4963 0.051 Uiso 1 1 calc R . .
C2 C 0.4878(7) 0.7564(6) 0.4028(9) 0.040(2) Uani 1 1 d . . .
C3 C 0.3913(7) 0.7925(7) 0.3964(10) 0.049(3) Uani 1 1 d . . .
H3 H 0.3702 0.8276 0.3379 0.059 Uiso 1 1 calc R . .
C4 C 0.3289(9) 0.7721(7) 0.4839(8) 0.047(3) Uani 1 1 d . . .
H4 H 0.2650 0.7967 0.4844 0.057 Uiso 1 1 calc R . .
C5 C 0.3567(8) 0.7179(6) 0.5689(8) 0.039(2) Uani 1 1 d . . .
H5 H 0.3117 0.7043 0.6241 0.046 Uiso 1 1 calc R . .
C6 C 0.5690(7) 0.7762(6) 0.3134(7) 0.033(2) Uani 1 1 d . . .
H6 H 0.6316 0.7462 0.3337 0.040 Uiso 1 1 calc R . .
C7 C 0.5880(8) 0.8743(6) 0.2978(8) 0.044(3) Uani 1 1 d . . .
H7A H 0.6401 0.8958 0.3461 0.053 Uiso 1 1 calc R . .
H7B H 0.5279 0.9096 0.3095 0.053 Uiso 1 1 calc R . .
C8 C 0.6232(8) 0.8784(7) 0.1727(9) 0.047(3) Uani 1 1 d . . .
H8A H 0.5782 0.9144 0.1285 0.056 Uiso 1 1 calc R . .
H8B H 0.6908 0.9012 0.1653 0.056 Uiso 1 1 calc R . .
C9 C 0.6159(8) 0.7732(7) 0.1450(9) 0.047(3) Uani 1 1 d . . .
H9A H 0.6048 0.7647 0.0679 0.056 Uiso 1 1 calc R . .
H9B H 0.6774 0.7428 0.1650 0.056 Uiso 1 1 calc R . .
C10 C 0.5294(7) 0.6382(6) 0.2087(10) 0.049(3) Uani 1 1 d . . .
H10A H 0.5959 0.6156 0.2192 0.074 Uiso 1 1 calc R . .
H10B H 0.5037 0.6165 0.1407 0.074 Uiso 1 1 calc R . .
H10C H 0.4873 0.6175 0.2668 0.074 Uiso 1 1 calc R . .
C11 C 0.7143(8) 0.4927(7) 1.0462(8) 0.040(2) Uani 1 1 d . . .
H11 H 0.6607 0.4554 1.0638 0.047 Uiso 1 1 calc R . .
C12 C 0.7915(7) 0.4930(7) 1.1144(9) 0.045(3) Uani 1 1 d . . .
C13 C 0.8749(9) 0.5459(7) 1.0855(8) 0.049(3) Uani 1 1 d . . .
H13 H 0.9319 0.5466 1.1287 0.059 Uiso 1 1 calc R . .
C14 C 0.8702(7) 0.5965(7) 0.9923(8) 0.044(2) Uani 1 1 d . . .
H14 H 0.9233 0.6337 0.9725 0.053 Uiso 1 1 calc R . .
C15 C 0.7885(7) 0.5918(7) 0.9303(9) 0.041(2) Uani 1 1 d . . .
H15 H 0.7892 0.6257 0.8666 0.050 Uiso 1 1 calc R . .
C16 C 0.7904(8) 0.4274(7) 1.2140(8) 0.043(2) Uani 1 1 d . . .
H16 H 0.7249 0.3985 1.2211 0.052 Uiso 1 1 calc R . .
C17 C 0.8201(9) 0.4716(8) 1.3194(9) 0.054(3) Uani 1 1 d . . .
H17A H 0.8714 0.5169 1.3072 0.064 Uiso 1 1 calc R . .
H17B H 0.7629 0.5006 1.3531 0.064 Uiso 1 1 calc R . .
C18 C 0.8575(9) 0.3995(7) 1.3873(9) 0.051(3) Uani 1 1 d . . .
H18A H 0.8115 0.3879 1.4465 0.061 Uiso 1 1 calc R . .
H18B H 0.9217 0.4162 1.4179 0.061 Uiso 1 1 calc R . .
C19 C 0.8683(9) 0.3154(7) 1.3167(9) 0.051(3) Uani 1 1 d . . .
H19A H 0.9301 0.2833 1.3313 0.061 Uiso 1 1 calc R . .
H19B H 0.8123 0.2744 1.3253 0.061 Uiso 1 1 calc R . .
C20 C 0.8357(9) 0.2938(7) 1.1267(10) 0.057(3) Uani 1 1 d . . .
H20A H 0.8134 0.3256 1.0631 0.069 Uiso 1 1 calc R . .
H20C H 0.7817 0.2585 1.1557 0.069 Uiso 1 1 calc R . .
H20B H 0.8901 0.2545 1.1078 0.069 Uiso 1 1 calc R . .
Cu1 Cu 0.59273(8) 0.52489(7) 0.84553(9) 0.0314(3) Uani 1 1 d . . .
Cu2 Cu 0.48342(8) 0.58867(7) 0.68553(8) 0.0297(3) Uani 1 1 d . . .
I1 I 0.44932(4) 0.64986(4) 0.88287(4) 0.02980(15) Uani 1 1 d . . .
I2 I 0.66779(4) 0.53349(4) 0.64127(5) 0.03221(15) Uani 1 1 d . . .
N1 N 0.4507(6) 0.6842(5) 0.5710(6) 0.0336(18) Uani 1 1 d . . .
N2 N 0.5312(6) 0.7360(5) 0.2079(5) 0.040(2) Uani 1 1 d . . .
N3 N 0.7060(6) 0.5437(6) 0.9498(7) 0.045(2) Uani 1 1 d . . .
N4 N 0.8690(6) 0.3589(6) 1.2078(7) 0.0391(19) Uani 1 1 d . . .

loop_
_atom_site_aniso_label
_atom_site_aniso_U_11
_atom_site_aniso_U_22
_atom_site_aniso_U_33
_atom_site_aniso_U_23
_atom_site_aniso_U_13
_atom_site_aniso_U_12
C1 0.028(5) 0.037(5) 0.063(7) -0.001(5) 0.022(5) 0.008(4)
C2 0.026(5) 0.037(5) 0.056(6) 0.012(5) 0.005(4) 0.012(4)
C3 0.043(6) 0.051(6) 0.052(7) 0.013(5) 0.014(5) 0.013(5)
C4 0.059(6) 0.038(6) 0.044(6) 0.016(5) 0.020(6) 0.009(5)
C5 0.053(6) 0.029(5) 0.033(5) 0.013(4) 0.011(4) 0.013(5)
C6 0.029(5) 0.044(5) 0.027(4) 0.021(4) 0.010(4) 0.002(4)
C7 0.057(6) 0.035(5) 0.039(5) -0.016(4) 0.022(5) -0.007(5)
C8 0.048(6) 0.042(6) 0.050(7) 0.028(5) 0.017(5) -0.001(5)
C9 0.051(6) 0.048(6) 0.042(6) 0.001(5) 0.017(5) 0.006(5)
C10 0.029(5) 0.032(5) 0.086(8) -0.017(5) -0.015(5) 0.018(4)
C11 0.041(6) 0.042(6) 0.036(5) -0.020(4) -0.002(4) -0.001(5)
C12 0.042(6) 0.042(5) 0.051(6) 0.015(5) -0.019(5) -0.015(5)
C13 0.054(6) 0.059(7) 0.034(6) -0.011(5) 0.006(5) -0.017(6)
C14 0.035(5) 0.053(6) 0.044(6) -0.006(5) 0.014(5) -0.010(5)
C15 0.038(6) 0.046(6) 0.040(5) -0.014(5) 0.002(5) -0.013(5)
C16 0.045(6) 0.054(6) 0.030(5) 0.003(4) 0.006(5) 0.010(5)
C17 0.060(7) 0.047(6) 0.054(6) 0.012(5) 0.021(6) 0.003(6)
C18 0.072(7) 0.041(5) 0.040(6) -0.011(5) -0.028(6) 0.002(5)
C19 0.056(7) 0.045(6) 0.052(7) -0.011(5) 0.007(5) 0.006(5)
C20 0.047(6) 0.051(6) 0.074(8) -0.015(6) -0.002(7) 0.011(5)
Cu1 0.0307(6) 0.0309(6) 0.0326(6) 0.0066(5) 0.0005(5) 0.0054(5)
Cu2 0.0311(6) 0.0300(6) 0.0279(5) 0.0065(4) 0.0007(4) 0.0060(5)
I1 0.0306(3) 0.0279(3) 0.0309(3) 0.0055(2) 0.0006(2) 0.0051(2)
I2 0.0302(3) 0.0337(3) 0.0327(3) 0.0069(2) 0.0009(2) 0.0057(3)
N1 0.024(4) 0.040(4) 0.036(4) 0.018(3) 0.005(3) -0.007(3)
N2 0.059(6) 0.040(4) 0.019(4) 0.002(3) -0.016(4) 0.024(4)
N3 0.045(5) 0.042(5) 0.048(5) -0.029(4) 0.013(4) 0.001(4)
N4 0.043(5) 0.037(4) 0.038(4) 0.010(4) -0.002(4) 0.005(4)

loop_
_atom_type_symbol
_atom_type_description
_atom_type_scat_dispersion_real
_atom_type_scat_dispersion_imag
_atom_type_scat_source
C C 0.0033 0.0016 'International Tables Vol C Tables 4.2.6.8 and 6.1.1.4'
H H 0.0000 0.0000 'International Tables Vol C Tables 4.2.6.8 and 6.1.1.4'
N N 0.0061 0.0033 'International Tables Vol C Tables 4.2.6.8 and 6.1.1.4'
Cu Cu 0.3201 1.2651 'International Tables Vol C Tables 4.2.6.8 and 6.1.1.4'
I I -0.4742 1.8119 'International Tables Vol C Tables 4.2.6.8 and 6.1.1.4'

loop_
_geom_angle_atom_site_label_1
_geom_angle_atom_site_label_2
_geom_angle_atom_site_label_3
_geom_angle
_geom_angle_site_symmetry_1
_geom_angle_site_symmetry_3
_geom_angle_publ_flag
N1 C1 C2 119.4(9) . . ?
N1 C1 H1 120.3 . . ?
C2 C1 H1 120.3 . . ?
C1 C2 C3 121.5(9) . . ?
C1 C2 C6 116.6(8) . . ?
C3 C2 C6 121.8(8) . . ?
C4 C3 C2 115.2(10) . . ?
C4 C3 H3 122.4 . . ?
C2 C3 H3 122.4 . . ?
C5 C4 C3 123.6(10) . . ?
C5 C4 H4 118.2 . . ?
C3 C4 H4 118.2 . . ?
N1 C5 C4 118.8(9) . . ?
N1 C5 H5 120.6 . . ?
C4 C5 H5 120.6 . . ?
C7 C6 N2 109.2(7) . . ?
C7 C6 C2 113.0(8) . . ?
N2 C6 C2 107.2(7) . . ?
C7 C6 H6 109.1 . . ?
N2 C6 H6 109.1 . . ?
C2 C6 H6 109.1 . . ?
C6 C7 C8 102.2(7) . . ?
C6 C7 H7A 111.3 . . ?
C8 C7 H7A 111.3 . . ?
C6 C7 H7B 111.3 . . ?
C8 C7 H7B 111.3 . . ?
H7A C7 H7B 109.2 . . ?
C9 C8 C7 98.6(7) . . ?
C9 C8 H8A 112.1 . . ?
C7 C8 H8A 112.1 . . ?
C9 C8 H8B 112.1 . . ?
C7 C8 H8B 112.1 . . ?
H8A C8 H8B 109.7 . . ?
N2 C9 C8 107.3(8) . . ?
N2 C9 H9A 110.3 . . ?
C8 C9 H9A 110.3 . . ?
N2 C9 H9B 110.3 . . ?
C8 C9 H9B 110.3 . . ?
H9A C9 H9B 108.5 . . ?
N2 C10 H10A 109.5 . . ?
N2 C10 H10B 109.5 . . ?
H10A C10 H10B 109.5 . . ?
N2 C10 H10C 109.5 . . ?
H10A C10 H10C 109.5 . . ?
H10B C10 H10C 109.5 . . ?
C12 C11 N3 126.2(10) . . ?
C12 C11 H11 116.9 . . ?
N3 C11 H11 116.9 . . ?
C11 C12 C13 117.2(10) . . ?
C11 C12 C16 119.1(9) . . ?
C13 C12 C16 123.3(9) . . ?
C14 C13 C12 118.6(10) . . ?
C14 C13 H13 120.7 . . ?
C12 C13 H13 120.7 . . ?
C15 C14 C13 119.2(10) . . ?
C15 C14 H14 120.4 . . ?
C13 C14 H14 120.4 . . ?
N3 C15 C14 127.0(11) . . ?
N3 C15 H15 116.5 . . ?
C14 C15 H15 116.5 . . ?
N4 C16 C17 98.9(8) . . ?
N4 C16 C12 112.4(8) . . ?
C17 C16 C12 113.9(9) . . ?
N4 C16 H16 110.4 . . ?
C17 C16 H16 110.4 . . ?
C12 C16 H16 110.4 . . ?
C18 C17 C16 105.7(9) . . ?
C18 C17 H17A 110.6 . . ?
C16 C17 H17A 110.6 . . ?
C18 C17 H17B 110.6 . . ?
C16 C17 H17B 110.6 . . ?
H17A C17 H17B 108.7 . . ?
C17 C18 C19 107.7(9) . . ?
C17 C18 H18A 110.2 . . ?
C19 C18 H18A 110.2 . . ?
C17 C18 H18B 110.2 . . ?
C19 C18 H18B 110.2 . . ?
H18A C18 H18B 108.5 . . ?
N4 C19 C18 99.4(8) . . ?
N4 C19 H19A 111.9 . . ?
C18 C19 H19A 111.9 . . ?
N4 C19 H19B 111.9 . . ?
C18 C19 H19B 111.9 . . ?
H19A C19 H19B 109.6 . . ?
N4 C20 H20A 109.5 . . ?
N4 C20 H20C 109.5 . . ?
H20A C20 H20C 109.5 . . ?
N4 C20 H20B 109.5 . . ?
H20A C20 H20B 109.5 . . ?
H20C C20 H20B 109.5 . . ?
N3 Cu1 Cu1 139.8(2) . 2_665 ?
N3 Cu1 Cu2 148.3(3) . . ?
Cu1 Cu1 Cu2 64.39(4) 2_665 . ?
N3 Cu1 I1 100.5(3) . 2_665 ?
Cu1 Cu1 I1 61.67(4) 2_665 2_665 ?
Cu2 Cu1 I1 110.87(5) . 2_665 ?
N3 Cu1 I1 109.5(2) . . ?
Cu1 Cu1 I1 60.81(4) 2_665 . ?
Cu2 Cu1 I1 59.16(3) . . ?
I1 Cu1 I1 118.59(4) 2_665 . ?
N3 Cu1 I2 107.9(2) . . ?
Cu1 Cu1 I2 111.63(3) 2_665 . ?
Cu2 Cu1 I2 59.62(3) . . ?
I1 Cu1 I2 106.39(4) 2_665 . ?
I1 Cu1 I2 112.91(4) . . ?
N3 Cu1 Cu2 144.5(2) . 2_665 ?
Cu1 Cu1 Cu2 58.49(4) 2_665 2_665 ?
Cu2 Cu1 Cu2 58.71(5) . 2_665 ?
I1 Cu1 Cu2 57.61(3) 2_665 2_665 ?
I1 Cu1 Cu2 105.76(4) . 2_665 ?
I2 Cu1 Cu2 60.45(3) . 2_665 ?
N1 Cu2 Cu1 152.2(2) . . ?
N1 Cu2 I1 111.3(2) . . ?
Cu1 Cu2 I1 61.81(3) . . ?
N1 Cu2 Cu2 135.8(2) . 2_665 ?
Cu1 Cu2 Cu2 63.50(4) . 2_665 ?
I1 Cu2 Cu2 111.55(3) . 2_665 ?
N1 Cu2 I2 105.6(2) . . ?
Cu1 Cu2 I2 61.74(4) . . ?
I1 Cu2 I2 117.12(4) . . ?
Cu2 Cu2 I2 62.76(4) 2_665 . ?
N1 Cu2 I2 99.1(2) . 2_665 ?
Cu1 Cu2 I2 108.77(4) . 2_665 ?
I1 Cu2 I2 106.18(4) . 2_665 ?
Cu2 Cu2 I2 58.64(4) 2_665 2_665 ?
I2 Cu2 I2 116.11(4) . 2_665 ?
N1 Cu2 Cu1 145.8(2) . 2_665 ?
Cu1 Cu2 Cu1 57.12(5) . 2_665 ?
I1 Cu2 Cu1 59.28(3) . 2_665 ?
Cu2 Cu2 Cu1 57.79(4) 2_665 2_665 ?
I2 Cu2 Cu1 107.54(4) . 2_665 ?
I2 Cu2 Cu1 58.54(3) 2_665 2_665 ?
Cu2 I1 Cu1 63.11(4) . 2_665 ?
Cu2 I1 Cu1 59.03(3) . . ?
Cu1 I1 Cu1 57.52(4) 2_665 . ?
Cu2 I2 Cu1 58.64(3) . . ?
Cu2 I2 Cu2 58.61(4) . 2_665 ?
Cu1 I2 Cu2 61.01(3) . 2_665 ?
C5 N1 C1 121.3(8) . . ?
C5 N1 Cu2 117.7(6) . . ?
C1 N1 Cu2 120.5(6) . . ?
C10 N2 C9 112.8(8) . . ?
C10 N2 C6 113.0(7) . . ?
C9 N2 C6 92.7(8) . . ?
C15 N3 C11 111.8(9) . . ?
C15 N3 Cu1 125.7(8) . . ?
C11 N3 Cu1 121.6(7) . . ?
C20 N4 C16 105.8(8) . . ?
C20 N4 C19 109.3(8) . . ?
C16 N4 C19 104.3(8) . . ?

loop_
_geom_bond_atom_site_label_1
_geom_bond_atom_site_label_2
_geom_bond_distance
_geom_bond_site_symmetry_2
_geom_bond_publ_flag
C1 N1 1.367(12) . ?
C1 C2 1.390(14) . ?
C1 H1 0.9300 . ?
C2 C3 1.399(13) . ?
C2 C6 1.575(12) . ?
C3 C4 1.396(14) . ?
C3 H3 0.9300 . ?
C4 C5 1.369(13) . ?
C4 H4 0.9300 . ?
C5 N1 1.354(12) . ?
C5 H5 0.9300 . ?
C6 C7 1.482(13) . ?
C6 N2 1.515(12) . ?
C6 H6 0.9800 . ?
C7 C8 1.612(13) . ?
C7 H7A 0.9700 . ?
C7 H7B 0.9700 . ?
C8 C9 1.592(15) . ?
C8 H8A 0.9700 . ?
C8 H8B 0.9700 . ?
C9 N2 1.478(13) . ?
C9 H9A 0.9700 . ?
C9 H9B 0.9700 . ?
C10 N2 1.444(12) . ?
C10 H10A 0.9600 . ?
C10 H10B 0.9600 . ?
C10 H10C 0.9600 . ?
C11 C12 1.332(13) . ?
C11 N3 1.409(14) . ?
C11 H11 0.9300 . ?
C12 C13 1.409(14) . ?
C12 C16 1.563(14) . ?
C13 C14 1.369(15) . ?
C13 H13 0.9300 . ?
C14 C15 1.336(14) . ?
C14 H14 0.9300 . ?
C15 N3 1.335(12) . ?
C15 H15 0.9300 . ?
C16 N4 1.461(12) . ?
C16 C17 1.505(15) . ?
C16 H16 0.9800 . ?
C17 C18 1.443(15) . ?
C17 H17A 0.9700 . ?
C17 H17B 0.9700 . ?
C18 C19 1.523(13) . ?
C18 H18A 0.9700 . ?
C18 H18B 0.9700 . ?
C19 N4 1.486(14) . ?
C19 H19A 0.9700 . ?
C19 H19B 0.9700 . ?
C20 N4 1.456(13) . ?
C20 H20A 0.9600 . ?
C20 H20C 0.9600 . ?
C20 H20B 0.9600 . ?
Cu1 N3 2.007(9) . ?
Cu1 Cu1 2.589(2) 2_665 ?
Cu1 Cu2 2.6285(14) . ?
Cu1 I1 2.6798(12) 2_665 ?
Cu1 I1 2.7018(12) . ?
Cu1 I2 2.7113(12) . ?
Cu1 Cu2 2.7803(15) 2_665 ?
Cu2 N1 2.042(7) . ?
Cu2 I1 2.6322(12) . ?
Cu2 Cu2 2.655(2) 2_665 ?
Cu2 I2 2.6557(12) . ?
Cu2 I2 2.7652(13) 2_665 ?
Cu2 Cu1 2.7803(15) 2_665 ?
I1 Cu1 2.6798(12) 2_665 ?
I2 Cu2 2.7652(13) 2_665 ?

loop_
_geom_hbond_atom_site_label_D
_geom_hbond_atom_site_label_H
_geom_hbond_atom_site_label_A
_geom_hbond_distance_DH
_geom_hbond_distance_HA
_geom_hbond_distance_DA
_geom_hbond_angle_DHA
_geom_hbond_site_symmetry_A
C19 H19A N1 0.97 2.48 3.395(14) 158.1 3_647
C20 H20B I1 0.96 2.65 3.579(11) 163.2 3_647
